data_7706247
loop_
_publ_author_name
'Murphy, Gabriel L.'
'Kegler, Philip'
'Klinkenberg, Martina'
'Wang, Shuao'
'Alekseev, Evgeny V.'

_publ_section_title
;
 Extreme condition high temperature and high pressure studies of the
 K-U-Mo-O system.
;
_journal_issue 44
_journal_name_full 'Dalton transactions (Cambridge, England : 2003)'
_journal_page_first 15843
_journal_page_last 15853
_journal_paper_doi 10.1039/d0dt03367g
_journal_volume 49
_journal_year 2020
_chemical_formula_sum 'C20 H30 N10 O2'
_chemical_formula_weight 442.54
_space_group_crystal_system monoclinic
_space_group_IT_number 5
_space_group_name_Hall 'C 2y'
_space_group_name_H-M_alt 'C 1 2 1'
_atom_sites_solution_hydrogens mixed
_audit_creation_method SHELXL-2014/7
_audit_update_record
;
2020-09-15 deposited with the CCDC.	2020-10-31 downloaded from the CCDC.
;
_cell_angle_alpha 90
_cell_angle_beta 129.973(9)
_cell_angle_gamma 90
_cell_formula_units_Z 4
_cell_length_a 21.3977(11)
_cell_length_b 8.8037(3)
_cell_length_c 16.4131(9)
_cell_measurement_reflns_used 4730
_cell_measurement_temperature 293(2)
_cell_measurement_theta_max 25.5840
_cell_measurement_theta_min 3.7230
_cell_volume 2369.5(4)
_computing_cell_refinement 'CrysAlis RED, Oxford Diffraction Ltd.,'
_computing_data_collection 'CrysAlis CCD, Oxford Diffraction Ltd.,'
_computing_data_reduction 'CrysAlis RED, Oxford Diffraction Ltd.,'
_computing_molecular_graphics Ortep3
_computing_publication_material Shelx97
_computing_structure_refinement 'SHELXL-2014/7 (Sheldrick, 2014)'
_computing_structure_solution 'SHELXS-97 (Sheldrick, 1997)'
_diffrn_ambient_temperature 293(2)
_diffrn_detector_area_resol_mean 15.9948
_diffrn_measured_fraction_theta_full 0.997
_diffrn_measured_fraction_theta_max 0.905
_diffrn_measurement_device_type 'OXFORD DIFFRACTION SUPER NOVA'
_diffrn_measurement_method \w/q-scan
_diffrn_radiation_monochromator graphite
_diffrn_radiation_source 'Micro-Focus (Mo) X-ray Source'
_diffrn_radiation_type MoK\a
_diffrn_radiation_wavelength 0.71073
_diffrn_reflns_av_R_equivalents 0.0323
_diffrn_reflns_av_unetI/netI 0.0387
_diffrn_reflns_Laue_measured_fraction_full 0.997
_diffrn_reflns_Laue_measured_fraction_max 0.905
_diffrn_reflns_limit_h_max 28
_diffrn_reflns_limit_h_min -28
_diffrn_reflns_limit_k_max 11
_diffrn_reflns_limit_k_min -11
_diffrn_reflns_limit_l_max 21
_diffrn_reflns_limit_l_min -20
_diffrn_reflns_number 10705
_diffrn_reflns_point_group_measured_fraction_full 0.954
_diffrn_reflns_point_group_measured_fraction_max 0.822
_diffrn_reflns_theta_full 25.242
_diffrn_reflns_theta_max 28.884
_diffrn_reflns_theta_min 3.239
_exptl_absorpt_coefficient_mu 0.086
_exptl_absorpt_correction_T_max 1.00000
_exptl_absorpt_correction_T_min 0.48334
_exptl_absorpt_correction_type multi-scan
_exptl_absorpt_process_details
;
CrysAlisPro, Agilent Technologies,
Version 1.171.37.35 (release 13-08-2014 CrysAlis171 .NET)
(compiled Aug 13 2014,18:06:01)
Empirical absorption correction using spherical harmonics,
 implemented in SCALE3 ABSPACK scaling algorithm.
;
_exptl_crystal_colour colorless
_exptl_crystal_density_diffrn 1.241
_exptl_crystal_density_method 'not measured'
_exptl_crystal_description block
_exptl_crystal_F_000 944
_exptl_crystal_recrystallization_method 'Re-crystallisation from solvent: Water'
_exptl_crystal_size_max 0.330
_exptl_crystal_size_mid 0.260
_exptl_crystal_size_min 0.210
_refine_diff_density_max 0.203
_refine_diff_density_min -0.206
_refine_diff_density_rms 0.049
_refine_ls_abs_structure_details
;
 Flack x determined using 1360 quotients [(I+)-(I-)]/[(I+)+(I-)]
 (Parsons, Flack and Wagner, Acta Cryst. B69 (2013) 249-259).
;
_refine_ls_abs_structure_Flack 0.5(8)
_refine_ls_extinction_coef 0.0029(11)
_refine_ls_extinction_expression Fc^*^=kFc[1+0.001xFc^2^\l^3^/sin(2\q)]^-1/4^
_refine_ls_extinction_method 'SHELXL-2014/7 (Sheldrick 2014'
_refine_ls_goodness_of_fit_ref 1.239
_refine_ls_hydrogen_treatment mixed
_refine_ls_matrix_type full
_refine_ls_number_parameters 351
_refine_ls_number_reflns 5114
_refine_ls_number_restraints 57
_refine_ls_restrained_S_all 1.238
_refine_ls_R_factor_all 0.0744
_refine_ls_R_factor_gt 0.0601
_refine_ls_shift/su_max 0.000
_refine_ls_shift/su_mean 0.000
_refine_ls_structure_factor_coef Fsqd
_refine_ls_weighting_details 'w=1/[\s^2^(Fo^2^)+(0.0710P)^2^+1.6597P] where P=(Fo^2^+2Fc^2^)/3'
_refine_ls_weighting_scheme calc
_refine_ls_wR_factor_gt 0.1870
_refine_ls_wR_factor_ref 0.1979
_reflns_Friedel_coverage 0.710
_reflns_Friedel_fraction_full 0.904
_reflns_Friedel_fraction_max 0.729
_reflns_number_gt 4063
_reflns_number_total 5114
_reflns_threshold_expression 'I > 2\s(I)'
_cod_data_source_file d0dt03367g2.cif
_cod_data_source_block shelx_CCDC2
_cod_original_cell_volume 2369.5(3)
_cod_original_sg_symbol_H-M 'C 2'
_cod_database_code 7706247
_shelx_shelxl_version_number 2014/7
_shelx_space_group_comment
;
The symmetry employed for this shelxl refinement is uniquely defined
by the following loop, which should always be used as a source of
symmetry information in preference to the above space-group names.
They are only intended as comments.
;
_shelx_estimated_absorpt_t_min 0.972
_shelx_estimated_absorpt_t_max 0.982

loop_
_space_group_symop_operation_xyz
'x, y, z'
'-x, y, -z'
'x+1/2, y+1/2, z'
'-x+1/2, y+1/2, -z'

loop_
_atom_site_label
_atom_site_type_symbol
_atom_site_fract_x
_atom_site_fract_y
_atom_site_fract_z
_atom_site_U_iso_or_equiv
_atom_site_adp_type
_atom_site_occupancy
_atom_site_site_symmetry_order
_atom_site_calc_flag
_atom_site_refinement_flags_posn
_atom_site_refinement_flags_adp
_atom_site_refinement_flags_occupancy
_atom_site_disorder_assembly
_atom_site_disorder_group
O1 O 0.3635(2) 0.5837(5) 0.3245(3) 0.0643(10) Uani 1 1 d . . . . .
O2 O 0.53397(19) 0.3669(5) 0.1602(2) 0.0588(9) Uani 1 1 d . . . . .
N1 N 0.2845(3) 0.6528(6) -0.0064(3) 0.0598(11) Uani 1 1 d . . . . .
N2 N 0.3859(2) 0.5667(5) 0.1569(3) 0.0582(11) Uani 1 1 d . . . . .
N3 N 0.1857(2) 0.7245(5) 0.0125(3) 0.0529(9) Uani 1 1 d . . . . .
N4 N 0.2368(2) 0.6774(5) 0.1885(3) 0.0509(9) Uani 1 1 d . . . . .
N5 N 0.1090(3) 0.7812(7) 0.0611(4) 0.0679(14) Uani 1 1 d . . . . .
N6 N 0.7607(3) 0.2556(6) 0.5004(3) 0.0641(12) Uani 1 1 d . . . . .
N7 N 0.7066(3) 0.2416(6) 0.3303(3) 0.0586(10) Uani 1 1 d . . . . .
N8 N 0.6502(2) 0.3741(6) 0.4811(3) 0.0592(11) Uani 1 1 d . . . . .
N9 N 0.5374(2) 0.4205(5) 0.2994(3) 0.0523(10) Uani 1 1 d . . . . .
N10 N 0.5369(3) 0.4983(8) 0.4339(4) 0.0753(15) Uani 1 1 d . . . . .
C1 C 0.3604(3) 0.5917(7) 0.0612(4) 0.0627(13) Uani 1 1 d . . . . .
H1 H 0.3915 0.5696 0.0413 0.075 Uiso 1 1 calc R U . . .
C2 C 0.2586(3) 0.6659(6) 0.0508(4) 0.0486(10) Uani 1 1 d . . . . .
C3 C 0.3217(3) 0.6152(6) 0.1513(4) 0.0477(10) Uani 1 1 d . . . . .
C4 C 0.3133(3) 0.6215(6) 0.2301(3) 0.0478(10) Uani 1 1 d . . . . .
C5 C 0.1777(3) 0.7261(6) 0.0859(3) 0.0504(10) Uani 1 1 d . . . . .
C6 C 0.2381(4) 0.6975(8) -0.1176(4) 0.0777(17) Uani 1 1 d D U . . .
H6A H 0.1876 0.7433 -0.1413 0.093 Uiso 1 1 calc R U . A 1
H6B H 0.2688 0.7763 -0.1195 0.093 Uiso 1 1 calc R U . A 1
C7 C 0.2177(10) 0.5852(17) -0.1934(10) 0.071(5) Uani 0.461(19) 1 d D U P B 1
H7A H 0.1932 0.4998 -0.1857 0.086 Uiso 0.461(19) 1 calc R U P B 1
H7B H 0.2678 0.5493 -0.1762 0.086 Uiso 0.461(19) 1 calc R U P B 1
C8 C 0.1621(13) 0.633(3) -0.3053(14) 0.098(8) Uani 0.461(19) 1 d D U P B 1
H8 H 0.1877 0.7231 -0.3078 0.117 Uiso 0.461(19) 1 calc R U P B 1
C9 C 0.1590(18) 0.519(3) -0.3760(17) 0.133(11) Uani 0.461(19) 1 d D U P B 1
H9A H 0.1222 0.5537 -0.4482 0.200 Uiso 0.461(19) 1 calc R U P B 1
H9B H 0.2125 0.5067 -0.3540 0.200 Uiso 0.461(19) 1 calc R U P B 1
H9C H 0.1404 0.4230 -0.3707 0.200 Uiso 0.461(19) 1 calc R U P B 1
C10 C 0.0792(12) 0.686(3) -0.3465(16) 0.141(11) Uani 0.461(19) 1 d D U P B 1
H10A H 0.0471 0.7146 -0.4198 0.212 Uiso 0.461(19) 1 calc R U P B 1
H10B H 0.0525 0.6048 -0.3403 0.212 Uiso 0.461(19) 1 calc R U P B 1
H10C H 0.0855 0.7714 -0.3056 0.212 Uiso 0.461(19) 1 calc R U P B 1
C7A C 0.1754(11) 0.5641(18) -0.1868(11) 0.098(5) Uani 0.539(19) 1 d D U P B 2
H7A1 H 0.2062 0.4722 -0.1719 0.117 Uiso 0.539(19) 1 calc R U P B 2
H7A2 H 0.1442 0.5469 -0.1636 0.117 Uiso 0.539(19) 1 calc R U P B 2
C8A C 0.1173(16) 0.588(3) -0.3039(14) 0.136(8) Uani 0.539(19) 1 d D U P B 2
H8A H 0.0871 0.6822 -0.3184 0.163 Uiso 0.539(19) 1 calc R U P B 2
C9A C 0.0570(18) 0.463(4) -0.3636(19) 0.27(2) Uani 0.539(19) 1 d D U P B 2
H9A1 H 0.0214 0.4852 -0.4383 0.401 Uiso 0.539(19) 1 calc R U P B 2
H9A2 H 0.0852 0.3696 -0.3501 0.401 Uiso 0.539(19) 1 calc R U P B 2
H9A3 H 0.0256 0.4541 -0.3408 0.401 Uiso 0.539(19) 1 calc R U P B 2
C10A C 0.1638(19) 0.609(5) -0.343(2) 0.190(17) Uani 0.539(19) 1 d D U P B 2
H10D H 0.2025 0.6901 -0.3038 0.285 Uiso 0.539(19) 1 calc R U P B 2
H10E H 0.1921 0.5169 -0.3322 0.285 Uiso 0.539(19) 1 calc R U P B 2
H10F H 0.1266 0.6340 -0.4170 0.285 Uiso 0.539(19) 1 calc R U P B 2
C11 C 0.7712(3) 0.2140(7) 0.4297(4) 0.0676(15) Uani 1 1 d . . . . .
H11 H 0.8189 0.1707 0.4497 0.081 Uiso 1 1 calc R U . . .
C12 C 0.6515(3) 0.3051(6) 0.3373(4) 0.0508(11) Uani 1 1 d . . . . .
C13 C 0.5717(3) 0.3622(6) 0.2570(3) 0.0472(10) Uani 1 1 d . . . . .
C14 C 0.5763(3) 0.4274(6) 0.4056(4) 0.0551(12) Uani 1 1 d . . . . .
C15 C 0.6840(3) 0.3157(6) 0.4415(3) 0.0526(11) Uani 1 1 d . . . . .
C16 C 0.8184(3) 0.2403(9) 0.6162(4) 0.0766(18) Uani 1 1 d . . . . .
H16A H 0.8428 0.1399 0.6343 0.092 Uiso 1 1 calc R U . . .
H16B H 0.7887 0.2480 0.6423 0.092 Uiso 1 1 calc R U . . .
C17 C 0.8837(5) 0.3543(11) 0.6705(6) 0.106(3) Uani 1 1 d . . . . .
H17A H 0.8594 0.4546 0.6531 0.127 Uiso 1 1 calc R U . . .
H17B H 0.9130 0.3474 0.6438 0.127 Uiso 1 1 calc R U . . .
C18 C 0.9447(5) 0.3366(11) 0.7916(5) 0.110(3) Uani 1 1 d . . . . .
H18 H 0.9656 0.2324 0.8077 0.132 Uiso 1 1 calc R U . . .
C19 C 1.0146(9) 0.4406(16) 0.8412(10) 0.216(9) Uani 1 1 d . . . . .
H19A H 1.0398 0.4248 0.8102 0.324 Uiso 1 1 calc R U . . .
H19B H 0.9960 0.5437 0.8296 0.324 Uiso 1 1 calc R U . . .
H19C H 1.0536 0.4209 0.9162 0.324 Uiso 1 1 calc R U . . .
C20 C 0.9056(8) 0.360(3) 0.8383(8) 0.280(14) Uani 1 1 d . . . . .
H20A H 0.8602 0.2914 0.8055 0.420 Uiso 1 1 calc R U . . .
H20B H 0.9443 0.3397 0.9133 0.420 Uiso 1 1 calc R U . . .
H20C H 0.8867 0.4625 0.8266 0.420 Uiso 1 1 calc R U . . .
H10N H 0.485(4) 0.545(8) 0.388(5) 0.081(19) Uiso 1 1 d . . . . .
H5N H 0.071(4) 0.797(7) -0.009(5) 0.077(19) Uiso 1 1 d . . . . .
H5NA H 0.101(4) 0.805(8) 0.105(6) 0.09(2) Uiso 1 1 d . . . . .
H10P H 0.563(4) 0.508(8) 0.511(6) 0.085(19) Uiso 1 1 d . . . . .
H4N H 0.226(3) 0.689(6) 0.237(4) 0.058(14) Uiso 1 1 d . . . . .
H9N H 0.486(4) 0.461(6) 0.246(5) 0.058(15) Uiso 1 1 d . . . . .

loop_
_atom_site_aniso_label
_atom_site_aniso_U_11
_atom_site_aniso_U_22
_atom_site_aniso_U_33
_atom_site_aniso_U_23
_atom_site_aniso_U_13
_atom_site_aniso_U_12
O1 0.0470(18) 0.096(3) 0.0433(17) 0.0123(18) 0.0259(15) 0.0155(18)
O2 0.0458(17) 0.089(3) 0.0382(16) -0.0058(17) 0.0256(14) -0.0003(18)
N1 0.056(2) 0.083(3) 0.047(2) -0.001(2) 0.037(2) 0.006(2)
N2 0.043(2) 0.075(3) 0.055(2) -0.005(2) 0.0306(18) 0.0064(19)
N3 0.0417(19) 0.072(3) 0.0427(18) 0.0025(18) 0.0260(16) 0.0079(19)
N4 0.0402(19) 0.070(3) 0.0402(19) 0.0037(17) 0.0250(16) 0.0045(18)
N5 0.043(2) 0.114(4) 0.044(2) 0.013(2) 0.0273(19) 0.022(2)
N6 0.049(2) 0.091(3) 0.0442(19) 0.008(2) 0.0263(18) 0.022(2)
N7 0.052(2) 0.076(3) 0.050(2) 0.004(2) 0.0334(18) 0.016(2)
N8 0.049(2) 0.088(3) 0.0416(19) 0.002(2) 0.0291(17) 0.013(2)
N9 0.0358(18) 0.076(3) 0.0392(18) -0.0004(18) 0.0213(16) 0.0056(18)
N10 0.053(3) 0.126(4) 0.050(2) -0.002(3) 0.034(2) 0.020(3)
C1 0.051(3) 0.083(4) 0.062(3) -0.004(3) 0.040(2) 0.007(3)
C2 0.045(2) 0.057(3) 0.046(2) -0.004(2) 0.030(2) -0.001(2)
C3 0.037(2) 0.060(3) 0.044(2) -0.0027(19) 0.0257(18) 0.0017(19)
C4 0.039(2) 0.058(3) 0.042(2) 0.0025(19) 0.0237(19) 0.0050(19)
C5 0.038(2) 0.066(3) 0.043(2) 0.003(2) 0.0242(18) 0.007(2)
C6 0.083(4) 0.105(5) 0.059(3) 0.012(3) 0.052(3) 0.019(3)
C7 0.076(9) 0.085(9) 0.057(7) 0.008(6) 0.045(7) 0.032(7)
C8 0.115(14) 0.111(15) 0.057(10) 0.004(9) 0.051(10) 0.044(13)
C9 0.15(2) 0.143(19) 0.072(12) -0.008(11) 0.053(12) 0.062(16)
C10 0.117(15) 0.17(2) 0.081(12) 0.035(13) 0.040(11) 0.089(16)
C7A 0.099(11) 0.101(10) 0.088(8) 0.012(7) 0.058(8) 0.006(8)
C8A 0.152(19) 0.154(18) 0.096(10) 0.010(11) 0.077(12) -0.012(14)
C9A 0.20(3) 0.28(4) 0.104(17) 0.03(2) -0.003(17) -0.09(3)
C10A 0.20(3) 0.27(4) 0.11(2) -0.02(2) 0.102(19) -0.07(3)
C11 0.056(3) 0.094(4) 0.055(3) 0.011(3) 0.036(2) 0.027(3)
C12 0.044(2) 0.065(3) 0.044(2) 0.002(2) 0.029(2) 0.008(2)
C13 0.041(2) 0.056(2) 0.042(2) -0.005(2) 0.0257(18) -0.003(2)
C14 0.042(2) 0.082(3) 0.046(2) -0.004(2) 0.031(2) 0.002(2)
C15 0.045(2) 0.070(3) 0.041(2) 0.002(2) 0.0267(19) 0.006(2)
C16 0.056(3) 0.111(5) 0.046(3) 0.012(3) 0.026(2) 0.024(4)
C17 0.095(5) 0.103(5) 0.064(4) -0.004(4) 0.025(4) 0.010(5)
C18 0.089(5) 0.112(6) 0.062(4) -0.006(4) 0.019(4) 0.033(5)
C19 0.177(12) 0.148(11) 0.108(8) -0.019(7) -0.007(8) -0.041(9)
C20 0.161(11) 0.57(4) 0.064(5) -0.043(13) 0.054(7) 0.09(2)

loop_
_atom_type_symbol
_atom_type_description
_atom_type_scat_dispersion_real
_atom_type_scat_dispersion_imag
_atom_type_scat_source
C C 0.0033 0.0016 'International Tables Vol C Tables 4.2.6.8 and 6.1.1.4'
H H 0.0000 0.0000 'International Tables Vol C Tables 4.2.6.8 and 6.1.1.4'
N N 0.0061 0.0033 'International Tables Vol C Tables 4.2.6.8 and 6.1.1.4'
O O 0.0106 0.0060 'International Tables Vol C Tables 4.2.6.8 and 6.1.1.4'

loop_
_geom_angle_atom_site_label_1
_geom_angle_atom_site_label_2
_geom_angle_atom_site_label_3
_geom_angle
_geom_angle_site_symmetry_1
_geom_angle_site_symmetry_3
_geom_angle_publ_flag
C1 N1 C2 105.8(4) . . ?
C1 N1 C6 128.6(4) . . ?
C2 N1 C6 125.7(4) . . ?
C1 N2 C3 103.8(4) . . ?
C5 N3 C2 111.4(4) . . ?
C5 N4 C4 125.2(4) . . ?
C5 N4 H4N 117(3) . . ?
C4 N4 H4N 117(3) . . ?
C5 N5 H5N 111(4) . . ?
C5 N5 H5NA 127(5) . . ?
H5N N5 H5NA 122(6) . . ?
C11 N6 C15 106.3(4) . . ?
C11 N6 C16 128.1(4) . . ?
C15 N6 C16 125.6(4) . . ?
C11 N7 C12 104.2(4) . . ?
C14 N8 C15 112.0(4) . . ?
C14 N9 C13 124.6(4) . . ?
C14 N9 H9N 125(3) . . ?
C13 N9 H9N 111(3) . . ?
C14 N10 H10N 127(4) . . ?
C14 N10 H10P 120(4) . . ?
H10N N10 H10P 113(6) . . ?
N2 C1 N1 113.9(4) . . ?
N2 C1 H1 123.0 . . ?
N1 C1 H1 123.0 . . ?
N3 C2 N1 124.6(4) . . ?
N3 C2 C3 129.2(4) . . ?
N1 C2 C3 106.1(4) . . ?
C2 C3 N2 110.4(4) . . ?
C2 C3 C4 118.7(4) . . ?
N2 C3 C4 130.9(4) . . ?
O1 C4 N4 120.6(4) . . ?
O1 C4 C3 128.0(4) . . ?
N4 C4 C3 111.3(4) . . ?
N3 C5 N5 119.1(4) . . ?
N3 C5 N4 124.1(4) . . ?
N5 C5 N4 116.8(4) . . ?
C7 C6 N1 119.0(8) . . ?
N1 C6 C7A 106.2(7) . . ?
C7 C6 H6A 107.6 . . ?
N1 C6 H6A 107.6 . . ?
C7 C6 H6B 107.6 . . ?
N1 C6 H6B 107.6 . . ?
H6A C6 H6B 107.0 . . ?
C6 C7 C8 116.2(12) . . ?
C6 C7 H7A 108.2 . . ?
C8 C7 H7A 108.2 . . ?
C6 C7 H7B 108.2 . . ?
C8 C7 H7B 108.2 . . ?
H7A C7 H7B 107.4 . . ?
C7 C8 C9 111.8(16) . . ?
C7 C8 C10 115.1(19) . . ?
C9 C8 C10 114(2) . . ?
C7 C8 H8 105.0 . . ?
C9 C8 H8 105.0 . . ?
C10 C8 H8 105.0 . . ?
C8 C9 H9A 109.5 . . ?
C8 C9 H9B 109.5 . . ?
H9A C9 H9B 109.5 . . ?
C8 C9 H9C 109.5 . . ?
H9A C9 H9C 109.5 . . ?
H9B C9 H9C 109.5 . . ?
C8 C10 H10A 109.5 . . ?
C8 C10 H10B 109.5 . . ?
H10A C10 H10B 109.5 . . ?
C8 C10 H10C 109.5 . . ?
H10A C10 H10C 109.5 . . ?
H10B C10 H10C 109.5 . . ?
C8A C7A C6 116.1(13) . . ?
C8A C7A H7A1 108.3 . . ?
C6 C7A H7A1 108.3 . . ?
C8A C7A H7A2 108.3 . . ?
C6 C7A H7A2 108.3 . . ?
H7A1 C7A H7A2 107.4 . . ?
C9A C8A C7A 113.4(17) . . ?
C9A C8A C10A 110(2) . . ?
C7A C8A C10A 109(2) . . ?
C9A C8A H8A 107.9 . . ?
C7A C8A H8A 107.9 . . ?
C10A C8A H8A 107.9 . . ?
C8A C9A H9A1 109.5 . . ?
C8A C9A H9A2 109.5 . . ?
H9A1 C9A H9A2 109.5 . . ?
C8A C9A H9A3 109.5 . . ?
H9A1 C9A H9A3 109.5 . . ?
H9A2 C9A H9A3 109.5 . . ?
C8A C10A H10D 109.5 . . ?
C8A C10A H10E 109.5 . . ?
H10D C10A H10E 109.5 . . ?
C8A C10A H10F 109.5 . . ?
H10D C10A H10F 109.5 . . ?
H10E C10A H10F 109.5 . . ?
N7 C11 N6 112.9(4) . . ?
N7 C11 H11 123.6 . . ?
N6 C11 H11 123.6 . . ?
N7 C12 C15 110.9(4) . . ?
N7 C12 C13 130.8(4) . . ?
C15 C12 C13 118.4(4) . . ?
O2 C13 N9 120.7(4) . . ?
O2 C13 C12 127.3(4) . . ?
N9 C13 C12 111.9(4) . . ?
N8 C14 N10 118.6(4) . . ?
N8 C14 N9 124.2(4) . . ?
N10 C14 N9 117.1(5) . . ?
N8 C15 N6 125.4(4) . . ?
N8 C15 C12 128.9(4) . . ?
N6 C15 C12 105.7(4) . . ?
N6 C16 C17 113.9(6) . . ?
N6 C16 H16A 108.8 . . ?
C17 C16 H16A 108.8 . . ?
N6 C16 H16B 108.8 . . ?
C17 C16 H16B 108.8 . . ?
H16A C16 H16B 107.7 . . ?
C16 C17 C18 113.8(8) . . ?
C16 C17 H17A 108.8 . . ?
C18 C17 H17A 108.8 . . ?
C16 C17 H17B 108.8 . . ?
C18 C17 H17B 108.8 . . ?
H17A C17 H17B 107.7 . . ?
C20 C18 C19 110.1(13) . . ?
C20 C18 C17 111.6(8) . . ?
C19 C18 C17 111.7(10) . . ?
C20 C18 H18 107.8 . . ?
C19 C18 H18 107.8 . . ?
C17 C18 H18 107.8 . . ?
C18 C19 H19A 109.5 . . ?
C18 C19 H19B 109.5 . . ?
H19A C19 H19B 109.5 . . ?
C18 C19 H19C 109.5 . . ?
H19A C19 H19C 109.5 . . ?
H19B C19 H19C 109.5 . . ?
C18 C20 H20A 109.5 . . ?
C18 C20 H20B 109.5 . . ?
H20A C20 H20B 109.5 . . ?
C18 C20 H20C 109.5 . . ?
H20A C20 H20C 109.5 . . ?
H20B C20 H20C 109.5 . . ?

loop_
_geom_bond_atom_site_label_1
_geom_bond_atom_site_label_2
_geom_bond_distance
_geom_bond_site_symmetry_2
_geom_bond_publ_flag
O1 C4 1.236(5) . ?
O2 C13 1.237(5) . ?
N1 C1 1.358(7) . ?
N1 C2 1.369(6) . ?
N1 C6 1.463(7) . ?
N2 C1 1.308(7) . ?
N2 C3 1.385(6) . ?
N3 C5 1.320(6) . ?
N3 C2 1.355(6) . ?
N4 C5 1.372(6) . ?
N4 C4 1.397(6) . ?
N4 H4N 0.97(5) . ?
N5 C5 1.339(6) . ?
N5 H5N 0.89(7) . ?
N5 H5NA 0.87(8) . ?
N6 C11 1.364(7) . ?
N6 C15 1.367(6) . ?
N6 C16 1.463(6) . ?
N7 C11 1.317(6) . ?
N7 C12 1.373(6) . ?
N8 C14 1.319(6) . ?
N8 C15 1.346(6) . ?
N9 C14 1.367(6) . ?
N9 C13 1.394(6) . ?
N9 H9N 0.93(6) . ?
N10 C14 1.348(7) . ?
N10 H10N 0.94(7) . ?
N10 H10P 1.00(7) . ?
C1 H1 0.9300 . ?
C2 C3 1.372(6) . ?
C3 C4 1.417(6) . ?
C6 C7 1.421(13) . ?
C6 C7A 1.584(14) . ?
C6 H6A 0.9700 . ?
C6 H6B 0.9700 . ?
C7 C8 1.47(2) . ?
C7 H7A 0.9700 . ?
C7 H7B 0.9700 . ?
C8 C9 1.504(19) . ?
C8 C10 1.51(2) . ?
C8 H8 0.9800 . ?
C9 H9A 0.9600 . ?
C9 H9B 0.9600 . ?
C9 H9C 0.9600 . ?
C10 H10A 0.9600 . ?
C10 H10B 0.9600 . ?
C10 H10C 0.9600 . ?
C7A C8A 1.489(19) . ?
C7A H7A1 0.9700 . ?
C7A H7A2 0.9700 . ?
C8A C9A 1.49(2) . ?
C8A C10A 1.50(2) . ?
C8A H8A 0.9800 . ?
C9A H9A1 0.9600 . ?
C9A H9A2 0.9600 . ?
C9A H9A3 0.9600 . ?
C10A H10D 0.9600 . ?
C10A H10E 0.9600 . ?
C10A H10F 0.9600 . ?
C11 H11 0.9300 . ?
C12 C15 1.375(6) . ?
C12 C13 1.420(6) . ?
C16 C17 1.468(11) . ?
C16 H16A 0.9700 . ?
C16 H16B 0.9700 . ?
C17 C18 1.531(10) . ?
C17 H17A 0.9700 . ?
C17 H17B 0.9700 . ?
C18 C20 1.466(15) . ?
C18 C19 1.475(16) . ?
C18 H18 0.9800 . ?
C19 H19A 0.9600 . ?
C19 H19B 0.9600 . ?
C19 H19C 0.9600 . ?
C20 H20A 0.9600 . ?
C20 H20B 0.9600 . ?
C20 H20C 0.9600 . ?

loop_
_geom_torsion_atom_site_label_1
_geom_torsion_atom_site_label_2
_geom_torsion_atom_site_label_3
_geom_torsion_atom_site_label_4
_geom_torsion
_geom_torsion_site_symmetry_1
_geom_torsion_site_symmetry_2
_geom_torsion_site_symmetry_3
_geom_torsion_site_symmetry_4
_geom_torsion_publ_flag
C3 N2 C1 N1 0.0(6) . . . . ?
C2 N1 C1 N2 -1.0(7) . . . . ?
C6 N1 C1 N2 178.8(6) . . . . ?
C5 N3 C2 N1 -178.6(5) . . . . ?
C5 N3 C2 C3 -1.8(7) . . . . ?
C1 N1 C2 N3 179.0(5) . . . . ?
C6 N1 C2 N3 -0.8(9) . . . . ?
C1 N1 C2 C3 1.5(6) . . . . ?
C6 N1 C2 C3 -178.2(5) . . . . ?
N3 C2 C3 N2 -178.9(5) . . . . ?
N1 C2 C3 N2 -1.6(6) . . . . ?
N3 C2 C3 C4 0.1(8) . . . . ?
N1 C2 C3 C4 177.4(5) . . . . ?
C1 N2 C3 C2 1.0(6) . . . . ?
C1 N2 C3 C4 -177.9(5) . . . . ?
C5 N4 C4 O1 178.2(5) . . . . ?
C5 N4 C4 C3 -2.4(7) . . . . ?
C2 C3 C4 O1 -178.8(5) . . . . ?
N2 C3 C4 O1 0.0(9) . . . . ?
C2 C3 C4 N4 1.9(6) . . . . ?
N2 C3 C4 N4 -179.3(5) . . . . ?
C2 N3 C5 N5 179.8(5) . . . . ?
C2 N3 C5 N4 1.2(7) . . . . ?
C4 N4 C5 N3 0.9(8) . . . . ?
C4 N4 C5 N5 -177.7(5) . . . . ?
C1 N1 C6 C7 61.2(12) . . . . ?
C2 N1 C6 C7 -119.1(11) . . . . ?
C1 N1 C6 C7A 100.4(11) . . . . ?
C2 N1 C6 C7A -79.9(10) . . . . ?
N1 C6 C7 C8 172.2(15) . . . . ?
C6 C7 C8 C9 168(2) . . . . ?
C6 C7 C8 C10 -61(3) . . . . ?
N1 C6 C7A C8A 176.3(17) . . . . ?
C6 C7A C8A C9A -177(3) . . . . ?
C6 C7A C8A C10A 60(3) . . . . ?
C12 N7 C11 N6 0.2(7) . . . . ?
C15 N6 C11 N7 -0.7(8) . . . . ?
C16 N6 C11 N7 179.1(6) . . . . ?
C11 N7 C12 C15 0.3(6) . . . . ?
C11 N7 C12 C13 178.2(6) . . . . ?
C14 N9 C13 O2 -176.3(5) . . . . ?
C14 N9 C13 C12 2.2(7) . . . . ?
N7 C12 C13 O2 -0.3(9) . . . . ?
C15 C12 C13 O2 177.4(5) . . . . ?
N7 C12 C13 N9 -178.6(5) . . . . ?
C15 C12 C13 N9 -0.9(7) . . . . ?
C15 N8 C14 N10 -175.8(6) . . . . ?
C15 N8 C14 N9 1.9(8) . . . . ?
C13 N9 C14 N8 -2.9(8) . . . . ?
C13 N9 C14 N10 174.8(5) . . . . ?
C14 N8 C15 N6 178.3(6) . . . . ?
C14 N8 C15 C12 -0.7(8) . . . . ?
C11 N6 C15 N8 -178.3(5) . . . . ?
C16 N6 C15 N8 1.9(10) . . . . ?
C11 N6 C15 C12 0.8(6) . . . . ?
C16 N6 C15 C12 -178.9(6) . . . . ?
N7 C12 C15 N8 178.4(6) . . . . ?
C13 C12 C15 N8 0.3(8) . . . . ?
N7 C12 C15 N6 -0.7(6) . . . . ?
C13 C12 C15 N6 -178.9(5) . . . . ?
C11 N6 C16 C17 77.0(9) . . . . ?
C15 N6 C16 C17 -103.3(8) . . . . ?
N6 C16 C17 C18 -179.2(6) . . . . ?
C16 C17 C18 C20 -63.6(15) . . . . ?
C16 C17 C18 C19 172.6(10) . . . . ?
